data_7118070
loop_
_publ_author_name
'Julio Fernandez-Cestau'
'Benoit Bertrand'
'Maria Blaya'
'Garth A. Jones'
'Thomas J. Penfold'
'Manfred Bochmann'

_publ_section_title
;
 Synthesis and luminescence modulation of pyrazine-based gold(III) pincer
 complexes
;
_journal_name_full Chem.Commun.
_journal_page_first 16629
_journal_paper_doi 10.1039/C5cc07523H
_journal_volume 51
_journal_year 2015
_chemical_formula_sum 'C30 H35 Au N2'
_chemical_formula_weight 620.56
_chemical_properties_physical Light-sensitive
_space_group_IT_number 14
_symmetry_cell_setting monoclinic
_symmetry_Int_Tables_number 14
_symmetry_space_group_name_Hall '-P 2ybc'
_symmetry_space_group_name_H-M 'P 1 21/c 1'
_atom_sites_solution_hydrogens geom
_audit_conform_dict_location ftp://ftp.iucr.org/pub/cif_core.dic
_audit_conform_dict_name cif_core.dic
_audit_conform_dict_version 2.4.3
_audit_creation_date 2015-06-30T13:37:30-00:00
_audit_creation_method 'WinGX routine CIF_UPDATE'
_audit_update_record
;
2015-08-09 deposited with the CCDC.
2015-09-25 downloaded from the CCDC.
;
_cell_angle_alpha 90.0000(10)
_cell_angle_beta 104.680(13)
_cell_angle_gamma 90.0000(10)
_cell_formula_units_Z 4
_cell_length_a 12.3700(9)
_cell_length_b 12.3194(9)
_cell_length_c 18.1788(13)
_cell_measurement_reflns_used 33224
_cell_measurement_temperature 100(2)
_cell_measurement_theta_max 27.5
_cell_measurement_theta_min 2.4
_cell_volume 2679.9(4)
_computing_cell_refinement
;
        CrystalClear-SM Expert 3.1 b27 (Rigaku, 20112)
;
_computing_data_collection
;
        CrystalClear-SM Expert 3.1 b27 (Rigaku, 20112)
;
_computing_data_reduction
;
        CrystalClear-SM Expert 3.1 b27 (Rigaku, 20112)
;
_computing_structure_refinement 'SHELXL-2014/7 (Sheldrick, 2014)'
_diffrn_ambient_temperature 100(2)
_diffrn_detector CCD
_diffrn_detector_area_resol_mean 28.5714
_diffrn_measured_fraction_theta_full 0.998
_diffrn_measured_fraction_theta_max 0.984
_diffrn_measurement_device
;
        AFC12 (Right): Kappa 3 circle
;
_diffrn_measurement_device_type
;
        Rigaku Saturn724+ (2x2 bin mode)
;
_diffrn_measurement_method 'profile data from \w-scans'
_diffrn_measurement_specimen_support MiTeGen
_diffrn_orient_matrix_type d*Trek
_diffrn_orient_matrix_UB_11 0.054708
_diffrn_orient_matrix_UB_12 0.048659
_diffrn_orient_matrix_UB_13 0.040287
_diffrn_orient_matrix_UB_21 0.004298
_diffrn_orient_matrix_UB_22 0.048772
_diffrn_orient_matrix_UB_23 -0.064744
_diffrn_orient_matrix_UB_31 -0.032047
_diffrn_orient_matrix_UB_32 0.038518
_diffrn_orient_matrix_UB_33 0.026889
_diffrn_radiation_monochromator 'Graphite Monochromator'
_diffrn_radiation_type MoK\a
_diffrn_radiation_wavelength 0.71073
_diffrn_reflns_av_R_equivalents 0.0717
_diffrn_reflns_av_unetI/netI 0.036
_diffrn_reflns_Laue_measured_fraction_full 0.998
_diffrn_reflns_Laue_measured_fraction_max 0.984
_diffrn_reflns_limit_h_max 16
_diffrn_reflns_limit_h_min -15
_diffrn_reflns_limit_k_max 15
_diffrn_reflns_limit_k_min -15
_diffrn_reflns_limit_l_max 23
_diffrn_reflns_limit_l_min -23
_diffrn_reflns_number 34513
_diffrn_reflns_point_group_measured_fraction_full 0.998
_diffrn_reflns_point_group_measured_fraction_max 0.984
_diffrn_reflns_theta_full 25.242
_diffrn_reflns_theta_max 27.678
_diffrn_reflns_theta_min 2.444
_diffrn_source 'Sealed Tube'
_exptl_absorpt_coefficient_mu 5.509
_exptl_absorpt_correction_T_max 1
_exptl_absorpt_correction_T_min 0.608
_exptl_absorpt_correction_type multi-scan
_exptl_crystal_colour Yellow
_exptl_crystal_density_diffrn 1.538
_exptl_crystal_description Plate
_exptl_crystal_F_000 1232
_exptl_crystal_preparation Luminescent
_exptl_crystal_size_max 0.16
_exptl_crystal_size_mid 0.11
_exptl_crystal_size_min 0.07
_refine_diff_density_max 1.552
_refine_diff_density_min -1.518
_refine_diff_density_rms 0.139
_refine_ls_extinction_method none
_refine_ls_goodness_of_fit_ref 1.037
_refine_ls_hydrogen_treatment constr
_refine_ls_matrix_type full
_refine_ls_number_parameters 307
_refine_ls_number_reflns 6151
_refine_ls_number_restraints 0
_refine_ls_restrained_S_all 1.037
_refine_ls_R_factor_all 0.031
_refine_ls_R_factor_gt 0.0279
_refine_ls_shift/su_max 0.005
_refine_ls_shift/su_mean 0
_refine_ls_structure_factor_coef Fsqd
_refine_ls_weighting_details 'w=1/[\s^2^(Fo^2^)+(0.0466P)^2^+1.5341P] where P=(Fo^2^+2Fc^2^)/3'
_refine_ls_weighting_scheme calc
_refine_ls_wR_factor_gt 0.072
_refine_ls_wR_factor_ref 0.0748
_reflns_Friedel_coverage 0
_reflns_number_gt 5659
_reflns_number_total 6151
_reflns_threshold_expression 'I > 2\s(I)'
_cod_data_source_file c5cc07523h2.cif
_cod_data_source_block shelx3
_cod_original_sg_symbol_H-M 'P 21/c'
_cod_database_code 7118070
_shelx_estimated_absorpt_t_min 0.473
_shelx_estimated_absorpt_t_max 0.699

loop_
_symmetry_equiv_pos_as_xyz
'x, y, z'
'-x, y+1/2, -z+1/2'
'-x, -y, -z'
'x, -y-1/2, z-1/2'

loop_
_atom_site_label
_atom_site_type_symbol
_atom_site_fract_x
_atom_site_fract_y
_atom_site_fract_z
_atom_site_U_iso_or_equiv
_atom_site_adp_type
_atom_site_occupancy
_atom_site_site_symmetry_order
_atom_site_calc_flag
_atom_site_refinement_flags_posn
_atom_site_refinement_flags_adp
_atom_site_refinement_flags_occupancy
_atom_site_disorder_assembly
_atom_site_disorder_group
C1 C 0.4054(3) 0.4018(2) 0.30658(16) 0.0184(5) Uani 1 1 d . . . . .
C2 C 0.3095(3) 0.3373(2) 0.28539(17) 0.0238(6) Uani 1 1 d . . . . .
H2 H 0.3052 0.2842 0.2469 0.029 Uiso 1 1 calc R U . . .
C3 C 0.2295(3) 0.4222(2) 0.3711(2) 0.0248(7) Uani 1 1 d . . . . .
H3 H 0.1691 0.4291 0.3942 0.03 Uiso 1 1 calc R U . . .
C4 C 0.3224(2) 0.4910(2) 0.39491(15) 0.0197(6) Uani 1 1 d . . . . .
C5 C 0.5076(3) 0.4001(3) 0.28019(16) 0.0195(6) Uani 1 1 d . . . . .
C6 C 0.5937(2) 0.4731(2) 0.31638(15) 0.0175(5) Uani 1 1 d . . . . .
C7 C 0.6951(2) 0.4684(2) 0.29716(16) 0.0198(6) Uani 1 1 d . . . . .
H7 H 0.7531 0.5167 0.3213 0.024 Uiso 1 1 calc R U . . .
C8 C 0.7151(2) 0.3948(3) 0.24339(16) 0.0203(6) Uani 1 1 d . . . . .
C9 C 0.6261(2) 0.3285(2) 0.20543(16) 0.0214(6) Uani 1 1 d . . . . .
H9 H 0.6363 0.281 0.1665 0.026 Uiso 1 1 calc R U . . .
C10 C 0.5240(3) 0.3307(2) 0.22351(16) 0.0212(6) Uani 1 1 d . . . . .
H10 H 0.465 0.2849 0.1972 0.025 Uiso 1 1 calc R U . . .
C11 C 0.8314(3) 0.3882(3) 0.22881(17) 0.0244(6) Uani 1 1 d . . . . .
C12 C 0.9167(3) 0.3590(4) 0.30361(19) 0.0370(8) Uani 1 1 d . . . . .
H12A H 0.9185 0.4167 0.341 0.055 Uiso 1 1 calc R U . . .
H12B H 0.9909 0.3511 0.2943 0.055 Uiso 1 1 calc R U . . .
H12C H 0.8949 0.2905 0.3232 0.055 Uiso 1 1 calc R U . . .
C13 C 0.8621(3) 0.4990(3) 0.2002(2) 0.0419(9) Uani 1 1 d . . . . .
H13A H 0.8057 0.5193 0.1539 0.063 Uiso 1 1 calc R U . . .
H13B H 0.9354 0.494 0.189 0.063 Uiso 1 1 calc R U . . .
H13C H 0.8646 0.5542 0.2394 0.063 Uiso 1 1 calc R U . . .
C14 C 0.8386(3) 0.3020(3) 0.1696(2) 0.0376(8) Uani 1 1 d . . . . .
H14A H 0.8209 0.2307 0.1873 0.056 Uiso 1 1 calc R U . . .
H14B H 0.9144 0.301 0.1622 0.056 Uiso 1 1 calc R U . . .
H14C H 0.7851 0.3194 0.1213 0.056 Uiso 1 1 calc R U . . .
C15 C 0.3422(3) 0.5798(2) 0.45008(17) 0.0188(6) Uani 1 1 d . . . . .
C16 C 0.4431(2) 0.6394(2) 0.45916(15) 0.0188(6) Uani 1 1 d . . . . .
C17 C 0.4593(2) 0.7308(2) 0.50504(15) 0.0184(6) Uani 1 1 d . . . . .
H17 H 0.526 0.7717 0.5105 0.022 Uiso 1 1 calc R U . . .
C18 C 0.3799(2) 0.7650(2) 0.54391(15) 0.0188(6) Uani 1 1 d . . . . .
C19 C 0.2847(2) 0.7008(2) 0.53736(16) 0.0201(6) Uani 1 1 d . . . . .
H19 H 0.2322 0.7201 0.5653 0.024 Uiso 1 1 calc R U . . .
C20 C 0.2651(2) 0.6097(3) 0.49108(17) 0.0213(6) Uani 1 1 d . . . . .
H20 H 0.1994 0.5677 0.4872 0.026 Uiso 1 1 calc R U . . .
C21 C 0.3948(3) 0.8735(2) 0.58612(17) 0.0207(6) Uani 1 1 d . . . . .
C22 C 0.5160(3) 0.8904(3) 0.63249(18) 0.0253(7) Uani 1 1 d . . . . .
H22A H 0.5344 0.8369 0.6737 0.038 Uiso 1 1 calc R U . . .
H22B H 0.5242 0.9637 0.6541 0.038 Uiso 1 1 calc R U . . .
H22C H 0.5666 0.8814 0.5993 0.038 Uiso 1 1 calc R U . . .
C23 C 0.3635(3) 0.9632(3) 0.52504(17) 0.0256(6) Uani 1 1 d . . . . .
H23A H 0.4092 0.9553 0.4885 0.038 Uiso 1 1 calc R U . . .
H23B H 0.3771 1.0346 0.5495 0.038 Uiso 1 1 calc R U . . .
H23C H 0.2843 0.9567 0.4984 0.038 Uiso 1 1 calc R U . . .
C24 C 0.3180(3) 0.8841(3) 0.64047(18) 0.0279(7) Uani 1 1 d . . . . .
H24A H 0.2398 0.8843 0.611 0.042 Uiso 1 1 calc R U . . .
H24B H 0.3346 0.952 0.6691 0.042 Uiso 1 1 calc R U . . .
H24C H 0.3308 0.8227 0.6759 0.042 Uiso 1 1 calc R U . . .
C25 C 0.6777(2) 0.6609(2) 0.42350(15) 0.0189(6) Uani 1 1 d . . . . .
C26 C 0.7645(2) 0.7099(2) 0.44100(16) 0.0193(6) Uani 1 1 d . . . . .
C27 C 0.8742(2) 0.7649(2) 0.46297(17) 0.0215(6) Uani 1 1 d . . . . .
C28 C 0.9667(3) 0.6794(3) 0.4676(2) 0.0329(7) Uani 1 1 d . . . . .
H28A H 0.9648 0.627 0.5078 0.049 Uiso 1 1 calc R U . . .
H28B H 1.0397 0.7155 0.4792 0.049 Uiso 1 1 calc R U . . .
H28C H 0.9544 0.6415 0.4188 0.049 Uiso 1 1 calc R U . . .
C29 C 0.8818(3) 0.8505(3) 0.40312(19) 0.0311(7) Uani 1 1 d . . . . .
H29A H 0.8747 0.8149 0.3539 0.047 Uiso 1 1 calc R U . . .
H29B H 0.954 0.8876 0.4185 0.047 Uiso 1 1 calc R U . . .
H29C H 0.8214 0.9034 0.3987 0.047 Uiso 1 1 calc R U . . .
C30 C 0.8903(3) 0.8206(3) 0.54053(18) 0.0288(7) Uani 1 1 d . . . . .
H30A H 0.8314 0.8747 0.5376 0.043 Uiso 1 1 calc R U . . .
H30B H 0.9634 0.8563 0.5544 0.043 Uiso 1 1 calc R U . . .
H30C H 0.8864 0.7661 0.5791 0.043 Uiso 1 1 calc R U . . .
Au1 Au 0.54161(2) 0.57125(2) 0.39344(2) 0.01509(6) Uani 1 1 d . . . . .
N1 N 0.4061(2) 0.47661(19) 0.36086(13) 0.0179(5) Uani 1 1 d . . . . .
N2 N 0.2235(2) 0.3475(2) 0.31705(15) 0.0262(6) Uani 1 1 d . . . . .

loop_
_atom_site_aniso_label
_atom_site_aniso_U_11
_atom_site_aniso_U_22
_atom_site_aniso_U_33
_atom_site_aniso_U_23
_atom_site_aniso_U_13
_atom_site_aniso_U_12
C1 0.0158(15) 0.0199(13) 0.0176(13) 0.0018(11) 0.0006(11) -0.0003(11)
C2 0.0174(15) 0.0239(15) 0.0275(15) -0.0039(12) 0.0011(12) -0.0027(12)
C3 0.0175(17) 0.0276(17) 0.0300(17) -0.0026(11) 0.0072(14) -0.0048(11)
C4 0.0157(14) 0.0228(13) 0.0195(13) 0.0033(11) 0.0024(11) 0.0015(11)
C5 0.0171(15) 0.0229(13) 0.0175(13) 0.0029(11) 0.0025(11) 0.0005(12)
C6 0.0154(14) 0.0168(13) 0.0179(12) 0.0006(10) -0.0002(10) 0.0001(10)
C7 0.0144(14) 0.0225(14) 0.0201(13) 0.0023(11) 0.0000(11) -0.0004(11)
C8 0.0169(15) 0.0251(14) 0.0187(13) 0.0018(11) 0.0040(11) 0.0019(12)
C9 0.0191(15) 0.0239(14) 0.0195(13) -0.0038(11) 0.0020(11) 0.0006(11)
C10 0.0202(15) 0.0204(14) 0.0203(13) -0.0027(11) 0.0002(11) -0.0017(11)
C11 0.0190(16) 0.0335(17) 0.0221(14) -0.0022(12) 0.0079(12) 0.0000(13)
C12 0.0179(17) 0.060(2) 0.0316(17) -0.0044(16) 0.0044(13) 0.0082(16)
C13 0.042(2) 0.044(2) 0.048(2) 0.0014(18) 0.0265(18) -0.0041(18)
C14 0.0256(19) 0.053(2) 0.0380(19) -0.0144(17) 0.0147(15) 0.0010(16)
C15 0.0156(16) 0.0220(14) 0.0185(14) 0.0026(10) 0.0038(12) -0.0007(10)
C16 0.0165(14) 0.0205(13) 0.0179(12) 0.0027(11) 0.0015(11) 0.0019(11)
C17 0.0139(14) 0.0224(14) 0.0177(12) 0.0038(10) 0.0017(10) -0.0005(11)
C18 0.0154(14) 0.0214(14) 0.0173(12) 0.0018(10) 0.0002(10) 0.0024(11)
C19 0.0149(14) 0.0251(14) 0.0213(13) 0.0016(11) 0.0065(11) 0.0025(11)
C20 0.0127(14) 0.0278(15) 0.0237(14) 0.0030(12) 0.0049(11) -0.0011(12)
C21 0.0178(15) 0.0224(15) 0.0224(14) -0.0016(11) 0.0059(12) 0.0009(11)
C22 0.0230(18) 0.0265(15) 0.0239(15) -0.0063(12) 0.0015(13) -0.0013(13)
C23 0.0273(18) 0.0231(14) 0.0247(15) 0.0044(12) 0.0035(13) 0.0044(13)
C24 0.0314(19) 0.0276(17) 0.0263(15) -0.0043(12) 0.0104(13) 0.0011(14)
C25 0.0153(14) 0.0225(14) 0.0188(13) -0.0006(10) 0.0038(11) 0.0025(11)
C26 0.0126(14) 0.0229(14) 0.0219(13) 0.0006(11) 0.0033(11) 0.0022(11)
C27 0.0120(14) 0.0240(14) 0.0262(14) -0.0008(11) 0.0006(11) -0.0019(11)
C28 0.0127(16) 0.0371(18) 0.047(2) -0.0045(15) 0.0038(14) 0.0040(13)
C29 0.0220(17) 0.0369(18) 0.0335(16) 0.0059(14) 0.0056(13) -0.0068(14)
C30 0.0241(17) 0.0304(16) 0.0289(16) -0.0052(13) 0.0013(13) -0.0061(13)
Au1 0.01024(8) 0.01830(8) 0.01587(8) -0.00025(3) 0.00173(5) -0.00044(3)
N1 0.0120(12) 0.0214(12) 0.0191(11) 0.0021(9) 0.0014(9) 0.0004(9)
N2 0.0155(13) 0.0312(14) 0.0309(13) -0.0054(11) 0.0043(11) -0.0053(11)

loop_
_atom_type_symbol
_atom_type_description
_atom_type_scat_dispersion_real
_atom_type_scat_dispersion_imag
_atom_type_scat_source
C C 0.0033 0.0016 'International Tables Vol C Tables 4.2.6.8 and 6.1.1.4'
H H 0 0 'International Tables Vol C Tables 4.2.6.8 and 6.1.1.4'
Au Au -2.0133 8.8022 'International Tables Vol C Tables 4.2.6.8 and 6.1.1.4'
N N 0.0061 0.0033 'International Tables Vol C Tables 4.2.6.8 and 6.1.1.4'

loop_
_geom_angle_atom_site_label_1
_geom_angle_atom_site_label_2
_geom_angle_atom_site_label_3
_geom_angle
_geom_angle_site_symmetry_1
_geom_angle_site_symmetry_3
N1 C1 C2 116.0(3) . .
N1 C1 C5 113.8(3) . .
C2 C1 C5 130.2(3) . .
N2 C2 C1 122.7(3) . .
N2 C2 H2 118.6 . .
C1 C2 H2 118.6 . .
N2 C3 C4 122.2(3) . .
N2 C3 H3 118.9 . .
C4 C3 H3 118.9 . .
N1 C4 C3 116.3(3) . .
N1 C4 C15 113.5(3) . .
C3 C4 C15 130.1(3) . .
C10 C5 C6 119.9(3) . .
C10 C5 C1 123.5(3) . .
C6 C5 C1 116.6(3) . .
C7 C6 C5 118.4(3) . .
C7 C6 Au1 130.7(2) . .
C5 C6 Au1 110.9(2) . .
C6 C7 C8 122.3(3) . .
C6 C7 H7 118.8 . .
C8 C7 H7 118.8 . .
C7 C8 C9 117.7(3) . .
C7 C8 C11 119.7(3) . .
C9 C8 C11 122.5(3) . .
C10 C9 C8 121.4(3) . .
C10 C9 H9 119.3 . .
C8 C9 H9 119.3 . .
C9 C10 C5 120.0(3) . .
C9 C10 H10 120 . .
C5 C10 H10 120 . .
C8 C11 C14 112.6(3) . .
C8 C11 C12 108.9(3) . .
C14 C11 C12 108.1(3) . .
C8 C11 C13 109.5(3) . .
C14 C11 C13 108.3(3) . .
C12 C11 C13 109.5(3) . .
C11 C12 H12A 109.5 . .
C11 C12 H12B 109.5 . .
H12A C12 H12B 109.5 . .
C11 C12 H12C 109.5 . .
H12A C12 H12C 109.5 . .
H12B C12 H12C 109.5 . .
C11 C13 H13A 109.5 . .
C11 C13 H13B 109.5 . .
H13A C13 H13B 109.5 . .
C11 C13 H13C 109.5 . .
H13A C13 H13C 109.5 . .
H13B C13 H13C 109.5 . .
C11 C14 H14A 109.5 . .
C11 C14 H14B 109.5 . .
H14A C14 H14B 109.5 . .
C11 C14 H14C 109.5 . .
H14A C14 H14C 109.5 . .
H14B C14 H14C 109.5 . .
C20 C15 C16 119.9(3) . .
C20 C15 C4 122.9(3) . .
C16 C15 C4 117.1(3) . .
C17 C16 C15 118.6(3) . .
C17 C16 Au1 130.9(2) . .
C15 C16 Au1 110.4(2) . .
C16 C17 C18 122.1(3) . .
C16 C17 H17 119 . .
C18 C17 H17 119 . .
C19 C18 C17 117.8(3) . .
C19 C18 C21 121.9(3) . .
C17 C18 C21 120.1(3) . .
C20 C19 C18 121.6(3) . .
C20 C19 H19 119.2 . .
C18 C19 H19 119.2 . .
C19 C20 C15 119.9(3) . .
C19 C20 H20 120.1 . .
C15 C20 H20 120.1 . .
C18 C21 C22 111.8(2) . .
C18 C21 C24 112.4(3) . .
C22 C21 C24 108.1(3) . .
C18 C21 C23 106.8(2) . .
C22 C21 C23 109.2(3) . .
C24 C21 C23 108.5(3) . .
C21 C22 H22A 109.5 . .
C21 C22 H22B 109.5 . .
H22A C22 H22B 109.5 . .
C21 C22 H22C 109.5 . .
H22A C22 H22C 109.5 . .
H22B C22 H22C 109.5 . .
C21 C23 H23A 109.5 . .
C21 C23 H23B 109.5 . .
H23A C23 H23B 109.5 . .
C21 C23 H23C 109.5 . .
H23A C23 H23C 109.5 . .
H23B C23 H23C 109.5 . .
C21 C24 H24A 109.5 . .
C21 C24 H24B 109.5 . .
H24A C24 H24B 109.5 . .
C21 C24 H24C 109.5 . .
H24A C24 H24C 109.5 . .
H24B C24 H24C 109.5 . .
C26 C25 Au1 175.8(3) . .
C25 C26 C27 177.2(3) . .
C26 C27 C29 109.9(2) . .
C26 C27 C30 110.4(3) . .
C29 C27 C30 109.1(3) . .
C26 C27 C28 108.6(3) . .
C29 C27 C28 109.3(3) . .
C30 C27 C28 109.5(3) . .
C27 C28 H28A 109.5 . .
C27 C28 H28B 109.5 . .
H28A C28 H28B 109.5 . .
C27 C28 H28C 109.5 . .
H28A C28 H28C 109.5 . .
H28B C28 H28C 109.5 . .
C27 C29 H29A 109.5 . .
C27 C29 H29B 109.5 . .
H29A C29 H29B 109.5 . .
C27 C29 H29C 109.5 . .
H29A C29 H29C 109.5 . .
H29B C29 H29C 109.5 . .
C27 C30 H30A 109.5 . .
C27 C30 H30B 109.5 . .
H30A C30 H30B 109.5 . .
C27 C30 H30C 109.5 . .
H30A C30 H30C 109.5 . .
H30B C30 H30C 109.5 . .
C25 Au1 N1 177.96(10) . .
C25 Au1 C6 97.13(11) . .
N1 Au1 C6 80.85(11) . .
C25 Au1 C16 101.38(11) . .
N1 Au1 C16 80.64(11) . .
C6 Au1 C16 161.48(12) . .
C4 N1 C1 124.3(3) . .
C4 N1 Au1 118.09(19) . .
C1 N1 Au1 117.7(2) . .
C3 N2 C2 118.6(3) . .

loop_
_geom_bond_atom_site_label_1
_geom_bond_atom_site_label_2
_geom_bond_distance
_geom_bond_site_symmetry_2
C1 N1 1.349(4) .
C1 C2 1.398(4) .
C1 C5 1.462(4) .
C2 N2 1.338(4) .
C2 H2 0.95 .
C3 N2 1.335(4) .
C3 C4 1.404(4) .
C3 H3 0.95 .
C4 N1 1.347(4) .
C4 C15 1.462(4) .
C5 C10 1.392(4) .
C5 C6 1.422(4) .
C6 C7 1.385(4) .
C6 Au1 2.073(3) .
C7 C8 1.400(4) .
C7 H7 0.95 .
C8 C9 1.404(4) .
C8 C11 1.530(4) .
C9 C10 1.384(4) .
C9 H9 0.95 .
C10 H10 0.95 .
C11 C14 1.531(4) .
C11 C12 1.538(4) .
C11 C13 1.542(5) .
C12 H12A 0.98 .
C12 H12B 0.98 .
C12 H12C 0.98 .
C13 H13A 0.98 .
C13 H13B 0.98 .
C13 H13C 0.98 .
C14 H14A 0.98 .
C14 H14B 0.98 .
C14 H14C 0.98 .
C15 C20 1.401(4) .
C15 C16 1.422(4) .
C16 C17 1.385(4) .
C16 Au1 2.087(3) .
C17 C18 1.412(4) .
C17 H17 0.95 .
C18 C19 1.399(4) .
C18 C21 1.528(4) .
C19 C20 1.387(4) .
C19 H19 0.95 .
C20 H20 0.95 .
C21 C22 1.536(5) .
C21 C24 1.540(4) .
C21 C23 1.545(4) .
C22 H22A 0.98 .
C22 H22B 0.98 .
C22 H22C 0.98 .
C23 H23A 0.98 .
C23 H23B 0.98 .
C23 H23C 0.98 .
C24 H24A 0.98 .
C24 H24B 0.98 .
C24 H24C 0.98 .
C25 C26 1.202(4) .
C25 Au1 1.971(3) .
C26 C27 1.479(4) .
C27 C29 1.535(4) .
C27 C30 1.535(4) .
C27 C28 1.541(4) .
C28 H28A 0.98 .
C28 H28B 0.98 .
C28 H28C 0.98 .
C29 H29A 0.98 .
C29 H29B 0.98 .
C29 H29C 0.98 .
C30 H30A 0.98 .
C30 H30B 0.98 .
C30 H30C 0.98 .
Au1 N1 2.004(2) .
